data_1515103
loop_
_publ_author_name
'Lu, Zheng'
'Cramer, S. Alan'
'Jenkins, David M.'

_publ_section_title
;
 Exploiting a dimeric silver transmetallating reagent to synthesize
 macrocyclic tetracarbene complexes
;
_journal_issue 10
_journal_name_full 'Chemical Science'
_journal_page_first 3081
_journal_paper_doi 10.1039/c2sc20628e
_journal_volume 3
_journal_year 2012
_chemical_formula_sum 'C68 H54 Ag3 Cl4 F3 N8 O3 S'
_chemical_formula_weight 1585.66
_chemical_name_systematic
;
?
;
_space_group_IT_number 15
_symmetry_cell_setting monoclinic
_symmetry_space_group_name_Hall '-C 2yc'
_symmetry_space_group_name_H-M 'C 1 2/c 1'
_atom_sites_solution_hydrogens geom
_atom_sites_solution_primary direct
_atom_sites_solution_secondary difmap
_audit_creation_method SHELXL-97
_cell_angle_alpha 90.00
_cell_angle_beta 120.0400(10)
_cell_angle_gamma 90.00
_cell_formula_units_Z 8
_cell_length_a 33.096(2)
_cell_length_b 16.4589(12)
_cell_length_c 26.678(3)
_cell_measurement_reflns_used 7401
_cell_measurement_temperature 100(2)
_cell_measurement_theta_max 22.56
_cell_measurement_theta_min 2.33
_cell_volume 12580.1(19)
_computing_cell_refinement 'Bruker SAINT'
_computing_data_collection 'Bruker APEX2'
_computing_data_reduction 'Bruker SAINT'
_computing_molecular_graphics 'Bruker SHELXTL'
_computing_publication_material 'Bruker SHELXTL'
_computing_structure_refinement 'SHELXL-97 (Sheldrick, 2008)'
_computing_structure_solution 'SHELXS-97 (Sheldrick, 2008)'
_diffrn_ambient_temperature 100(2)
_diffrn_measured_fraction_theta_full 1.000
_diffrn_measured_fraction_theta_max 0.995
_diffrn_measurement_device_type 'Bruker Apex II CCD'
_diffrn_measurement_method '\w scan'
_diffrn_radiation_monochromator graphite
_diffrn_radiation_source 'fine-focus sealed tube'
_diffrn_radiation_type MoK\a
_diffrn_radiation_wavelength 0.71073
_diffrn_reflns_av_R_equivalents 0.0771
_diffrn_reflns_av_sigmaI/netI 0.0606
_diffrn_reflns_limit_h_max 41
_diffrn_reflns_limit_h_min -41
_diffrn_reflns_limit_k_max 20
_diffrn_reflns_limit_k_min -20
_diffrn_reflns_limit_l_max 33
_diffrn_reflns_limit_l_min -33
_diffrn_reflns_number 66367
_diffrn_reflns_theta_full 25.00
_diffrn_reflns_theta_max 26.42
_diffrn_reflns_theta_min 1.42
_exptl_absorpt_coefficient_mu 1.192
_exptl_absorpt_correction_T_max 0.9651
_exptl_absorpt_correction_T_min 0.9428
_exptl_absorpt_correction_type multi-scan
_exptl_absorpt_process_details SADABS
_exptl_crystal_colour colourless
_exptl_crystal_density_diffrn 1.674
_exptl_crystal_density_method 'not measured'
_exptl_crystal_description block
_exptl_crystal_F_000 6352
_exptl_crystal_size_max 0.05
_exptl_crystal_size_mid 0.04
_exptl_crystal_size_min 0.03
_refine_diff_density_max 1.888
_refine_diff_density_min -1.626
_refine_diff_density_rms 0.127
_refine_ls_extinction_method none
_refine_ls_goodness_of_fit_ref 0.947
_refine_ls_hydrogen_treatment constr
_refine_ls_matrix_type full
_refine_ls_number_parameters 811
_refine_ls_number_reflns 12877
_refine_ls_number_restraints 0
_refine_ls_restrained_S_all 0.947
_refine_ls_R_factor_all 0.0754
_refine_ls_R_factor_gt 0.0474
_refine_ls_shift/su_max 0.001
_refine_ls_shift/su_mean 0.000
_refine_ls_structure_factor_coef Fsqd
_refine_ls_weighting_details 'calc w=1/[\s^2^(Fo^2^)+(0.1000P)^2^+0.1002P] where P=(Fo^2^+2Fc^2^)/3'
_refine_ls_weighting_scheme calc
_refine_ls_wR_factor_gt 0.1295
_refine_ls_wR_factor_ref 0.1504
_reflns_number_gt 9094
_reflns_number_total 12877
_reflns_threshold_expression >2sigma(I)
_cod_data_source_file c2sc20628e.txt
_cod_data_source_block 13
_cod_original_cell_volume 12580(2)
_cod_original_sg_symbol_H-M 'C 2/c'
_cod_database_code 1515103

loop_
_symmetry_equiv_pos_as_xyz
'x, y, z'
'-x, y, -z+1/2'
'x+1/2, y+1/2, z'
'-x+1/2, y+1/2, -z+1/2'
'-x, -y, -z'
'x, -y, z-1/2'
'-x+1/2, -y+1/2, -z'
'x+1/2, -y+1/2, z-1/2'

loop_
_atom_site_label
_atom_site_type_symbol
_atom_site_fract_x
_atom_site_fract_y
_atom_site_fract_z
_atom_site_U_iso_or_equiv
_atom_site_adp_type
_atom_site_occupancy
_atom_site_symmetry_multiplicity
_atom_site_calc_flag
_atom_site_refinement_flags
Ag1 Ag 0.099725(13) 0.16093(2) 0.188308(16) 0.02127(11) Uani 1 1 d .
Ag2 Ag 0.008094(13) 0.20020(2) 0.079573(17) 0.02447(11) Uani 1 1 d .
Ag3 Ag 0.010035(13) 0.12317(2) 0.196595(17) 0.02537(12) Uani 1 1 d .
Cl2 Cl -0.03966(4) 0.03077(8) 0.12393(6) 0.0293(3) Uani 1 1 d .
Cl1 Cl -0.04531(4) 0.27154(8) 0.09664(6) 0.0304(3) Uani 1 1 d .
S5 S 0.22831(5) 0.15153(9) 0.25927(6) 0.0334(3) Uani 1 1 d .
C1 C 0.09487(16) 0.0343(3) 0.1912(2) 0.0203(10) Uani 1 1 d .
C2 C 0.05848(18) 0.1415(3) 0.0671(2) 0.0233(11) Uani 1 1 d .
C3 C 0.09608(17) 0.2878(3) 0.1812(2) 0.0220(11) Uani 1 1 d .
C4 C 0.06521(17) 0.1829(3) 0.2671(2) 0.0220(11) Uani 1 1 d .
N8 N 0.10195(14) 0.1460(2) 0.31277(17) 0.0213(9) Uani 1 1 d .
N1 N 0.11023(13) -0.0107(2) 0.23929(17) 0.0204(9) Uani 1 1 d .
N4 N 0.09247(14) 0.1745(2) 0.05934(17) 0.0195(9) Uani 1 1 d .
N6 N 0.07294(14) 0.3420(2) 0.19580(17) 0.0200(9) Uani 1 1 d .
N5 N 0.10860(14) 0.3313(2) 0.14827(17) 0.0204(9) Uani 1 1 d .
N2 N 0.07055(14) -0.0189(2) 0.14768(17) 0.0196(8) Uani 1 1 d .
N7 N 0.07724(13) 0.2626(2) 0.27350(16) 0.0188(8) Uani 1 1 d .
N3 N 0.06738(14) 0.0602(2) 0.07025(17) 0.0205(9) Uani 1 1 d .
C12 C 0.13701(17) 0.2013(3) 0.3475(2) 0.0206(10) Uani 1 1 d .
C8 C 0.12138(17) 0.1147(3) 0.0568(2) 0.0206(10) Uani 1 1 d .
C9 C 0.09289(16) 0.4116(3) 0.1416(2) 0.0187(10) Uani 1 1 d .
C10 C 0.07043(16) 0.4180(3) 0.1717(2) 0.0188(10) Uani 1 1 d .
C11 C 0.12140(17) 0.2751(3) 0.3221(2) 0.0206(10) Uani 1 1 d .
C7 C 0.10652(17) 0.0435(3) 0.0652(2) 0.0198(10) Uani 1 1 d .
C6 C 0.07066(17) -0.0968(3) 0.1692(2) 0.0206(10) Uani 1 1 d .
C5 C 0.09542(18) -0.0908(3) 0.2270(2) 0.0235(11) Uani 1 1 d .
C13 C 0.04331(18) 0.0016(3) 0.0860(2) 0.0245(11) Uani 1 1 d .
H13A H 0.0376 -0.0483 0.0626 0.029 Uiso 1 1 calc R
H13B H 0.0127 0.0240 0.0772 0.029 Uiso 1 1 calc R
C16 C 0.05134(17) 0.3234(3) 0.2313(2) 0.0214(10) Uani 1 1 d .
H16A H 0.0501 0.3734 0.2511 0.026 Uiso 1 1 calc R
H16B H 0.0190 0.3042 0.2060 0.026 Uiso 1 1 calc R
C15 C 0.13347(17) 0.2962(3) 0.1209(2) 0.0235(11) Uani 1 1 d .
H15A H 0.1539 0.2519 0.1458 0.028 Uiso 1 1 calc R
H15B H 0.1536 0.3385 0.1184 0.028 Uiso 1 1 calc R
C17 C 0.13784(17) 0.0222(3) 0.2978(2) 0.0240(11) Uani 1 1 d .
H17A H 0.1589 0.0649 0.2977 0.029 Uiso 1 1 calc R
H17B H 0.1575 -0.0216 0.3241 0.029 Uiso 1 1 calc R
C14 C 0.10084(17) 0.2623(3) 0.0600(2) 0.0230(11) Uani 1 1 d .
H14A H 0.0705 0.2911 0.0431 0.028 Uiso 1 1 calc R
H14B H 0.1146 0.2736 0.0352 0.028 Uiso 1 1 calc R
C18 C 0.10768(18) 0.0585(3) 0.3212(2) 0.0268(11) Uani 1 1 d .
H18A H 0.0766 0.0323 0.3013 0.032 Uiso 1 1 calc R
H18B H 0.1223 0.0462 0.3630 0.032 Uiso 1 1 calc R
C19 C 0.10621(17) -0.1531(3) 0.2720(2) 0.0245(11) Uani 1 1 d .
C20 C 0.0865(2) -0.1514(3) 0.3067(3) 0.0362(14) Uani 1 1 d .
H20 H 0.0645 -0.1102 0.3011 0.043 Uiso 1 1 calc R
C23 C 0.1487(2) -0.2731(4) 0.3222(3) 0.0412(15) Uani 1 1 d .
H23 H 0.1700 -0.3154 0.3271 0.049 Uiso 1 1 calc R
C22 C 0.1286(2) -0.2693(4) 0.3570(3) 0.0388(14) Uani 1 1 d .
H22 H 0.1363 -0.3094 0.3860 0.047 Uiso 1 1 calc R
C24 C 0.1373(2) -0.2142(3) 0.2800(3) 0.0350(13) Uani 1 1 d .
H24 H 0.1511 -0.2161 0.2562 0.042 Uiso 1 1 calc R
C21 C 0.0983(2) -0.2092(4) 0.3501(3) 0.0445(16) Uani 1 1 d .
H21 H 0.0851 -0.2065 0.3746 0.053 Uiso 1 1 calc R
C25 C 0.04607(18) -0.1675(3) 0.1321(2) 0.0239(11) Uani 1 1 d .
C28 C 0.0711(2) -0.2260(3) 0.1211(2) 0.0327(13) Uani 1 1 d .
H28 H 0.1035 -0.2182 0.1353 0.039 Uiso 1 1 calc R
C29 C 0.0494(2) -0.2948(3) 0.0901(2) 0.0338(13) Uani 1 1 d .
H29 H 0.0667 -0.3341 0.0826 0.041 Uiso 1 1 calc R
C26 C -0.00115(19) -0.1786(3) 0.1107(2) 0.0295(12) Uani 1 1 d .
H26 H -0.0188 -0.1388 0.1172 0.035 Uiso 1 1 calc R
C27 C -0.0225(2) -0.2486(3) 0.0795(2) 0.0305(12) Uani 1 1 d .
H27 H -0.0550 -0.2565 0.0647 0.037 Uiso 1 1 calc R
C35 C 0.10947(18) -0.0995(3) 0.0331(2) 0.0250(11) Uani 1 1 d .
H35 H 0.0826 -0.0890 -0.0034 0.030 Uiso 1 1 calc R
C30 C 0.12708(17) -0.0391(3) 0.0750(2) 0.0218(10) Uani 1 1 d .
C31 C 0.16672(18) -0.0549(3) 0.1279(2) 0.0276(12) Uani 1 1 d .
H31 H 0.1794 -0.0137 0.1567 0.033 Uiso 1 1 calc R
C32 C 0.18799(19) -0.1308(3) 0.1390(2) 0.0300(12) Uani 1 1 d .
H32 H 0.2149 -0.1414 0.1754 0.036 Uiso 1 1 calc R
C33 C 0.17019(19) -0.1902(3) 0.0974(2) 0.0297(12) Uani 1 1 d .
H33 H 0.1849 -0.2419 0.1050 0.036 Uiso 1 1 calc R
C34 C 0.13084(19) -0.1751(3) 0.0443(2) 0.0301(12) Uani 1 1 d .
H34 H 0.1185 -0.2164 0.0156 0.036 Uiso 1 1 calc R
C41 C 0.19608(19) 0.1791(3) 0.0721(2) 0.0269(12) Uani 1 1 d .
H41 H 0.2003 0.2053 0.1061 0.032 Uiso 1 1 calc R
C36 C 0.15753(17) 0.1293(3) 0.0405(2) 0.0207(10) Uani 1 1 d .
C39 C 0.22253(19) 0.1525(3) 0.0058(2) 0.0304(12) Uani 1 1 d .
H39 H 0.2449 0.1603 -0.0062 0.036 Uiso 1 1 calc R
C40 C 0.22814(19) 0.1908(3) 0.0542(2) 0.0299(12) Uani 1 1 d .
H40 H 0.2542 0.2255 0.0756 0.036 Uiso 1 1 calc R
C37 C 0.15221(19) 0.0903(3) -0.0088(2) 0.0310(12) Uani 1 1 d .
H37 H 0.1263 0.0555 -0.0306 0.037 Uiso 1 1 calc R
C38 C 0.1848(2) 0.1027(4) -0.0258(3) 0.0389(14) Uani 1 1 d .
H38 H 0.1812 0.0765 -0.0595 0.047 Uiso 1 1 calc R
C42 C 0.06424(18) 0.4811(3) 0.0474(2) 0.0238(11) Uani 1 1 d .
H42 H 0.0362 0.4507 0.0331 0.029 Uiso 1 1 calc R
C45 C 0.14434(19) 0.5721(3) 0.0891(2) 0.0303(12) Uani 1 1 d .
H45 H 0.1718 0.6042 0.1036 0.036 Uiso 1 1 calc R
C47 C 0.09935(17) 0.4707(3) 0.1039(2) 0.0203(10) Uani 1 1 d .
C46 C 0.13961(19) 0.5169(3) 0.1248(2) 0.0268(11) Uani 1 1 d .
H46 H 0.1640 0.5106 0.1637 0.032 Uiso 1 1 calc R
C44 C 0.1086(2) 0.5810(3) 0.0314(2) 0.0284(12) Uani 1 1 d .
H44 H 0.1120 0.6186 0.0068 0.034 Uiso 1 1 calc R
C43 C 0.0691(2) 0.5357(3) 0.0108(2) 0.0289(12) Uani 1 1 d .
H43 H 0.0450 0.5411 -0.0284 0.035 Uiso 1 1 calc R
C49 C -0.00087(17) 0.4853(3) 0.1609(2) 0.0272(12) Uani 1 1 d .
H49 H -0.0178 0.4368 0.1437 0.033 Uiso 1 1 calc R
C48 C 0.04648(17) 0.4884(3) 0.1797(2) 0.0221(10) Uani 1 1 d .
C53 C 0.07046(19) 0.5599(3) 0.2041(2) 0.0267(11) Uani 1 1 d .
H53 H 0.1029 0.5638 0.2171 0.032 Uiso 1 1 calc R
C50 C -0.0237(2) 0.5517(4) 0.1668(3) 0.0376(14) Uani 1 1 d .
H50 H -0.0560 0.5483 0.1544 0.045 Uiso 1 1 calc R
C52 C 0.0464(2) 0.6265(3) 0.2094(2) 0.0340(13) Uani 1 1 d .
H52 H 0.0627 0.6754 0.2265 0.041 Uiso 1 1 calc R
C51 C 0.0000(2) 0.6218(3) 0.1902(2) 0.0336(14) Uani 1 1 d .
H51 H -0.0160 0.6679 0.1931 0.040 Uiso 1 1 calc R
C56 C 0.17925(19) 0.3774(3) 0.3295(2) 0.0276(12) Uani 1 1 d .
H56 H 0.1900 0.3395 0.3119 0.033 Uiso 1 1 calc R
C54 C 0.14312(17) 0.3568(3) 0.3388(2) 0.0232(11) Uani 1 1 d .
C58 C 0.1848(2) 0.5072(4) 0.3725(3) 0.0433(16) Uani 1 1 d .
H58 H 0.1996 0.5586 0.3849 0.052 Uiso 1 1 calc R
C57 C 0.1488(2) 0.4878(4) 0.3814(3) 0.0392(15) Uani 1 1 d .
H57 H 0.1382 0.5262 0.3988 0.047 Uiso 1 1 calc R
C55 C 0.12771(19) 0.4120(3) 0.3649(2) 0.0317(13) Uani 1 1 d .
H55 H 0.1029 0.3980 0.3715 0.038 Uiso 1 1 calc R
C62 C 0.25774(19) 0.1343(3) 0.5051(2) 0.0309(12) Uani 1 1 d .
H62 H 0.2847 0.1203 0.5406 0.037 Uiso 1 1 calc R
C61 C 0.2136(2) 0.1232(3) 0.4980(2) 0.0310(13) Uani 1 1 d .
H61 H 0.2103 0.1000 0.5284 0.037 Uiso 1 1 calc R
C63 C 0.26219(19) 0.1659(3) 0.4598(2) 0.0286(12) Uani 1 1 d .
H63 H 0.2923 0.1719 0.4642 0.034 Uiso 1 1 calc R
C59 C 0.17921(17) 0.1780(3) 0.4016(2) 0.0217(11) Uani 1 1 d .
C60 C 0.17453(19) 0.1460(3) 0.4468(2) 0.0277(12) Uani 1 1 d .
H60 H 0.1444 0.1398 0.4424 0.033 Uiso 1 1 calc R
C64 C 0.22337(18) 0.1887(3) 0.4086(2) 0.0243(11) Uani 1 1 d .
H64 H 0.2268 0.2117 0.3783 0.029 Uiso 1 1 calc R
C65 C 0.2772(2) 0.1676(4) 0.2485(2) 0.0334(13) Uani 1 1 d .
F3 F 0.31607(12) 0.1876(2) 0.29700(15) 0.0454(9) Uani 1 1 d .
F1 F 0.26820(13) 0.2283(2) 0.21098(15) 0.0533(10) Uani 1 1 d .
F2 F 0.28701(14) 0.1020(2) 0.22789(18) 0.0598(11) Uani 1 1 d .
O1 O 0.19150(13) 0.1314(2) 0.20186(17) 0.0361(9) Uani 1 1 d .
O2 O 0.22313(16) 0.2281(3) 0.2803(2) 0.0543(12) Uani 1 1 d .
O3 O 0.24386(16) 0.0870(3) 0.3016(2) 0.0584(14) Uani 1 1 d .
C66 C 0.0028(2) -0.3067(3) 0.0700(2) 0.0339(13) Uani 1 1 d .
H66 H -0.0121 -0.3549 0.0495 0.041 Uiso 1 1 calc R
C67 C 0.1999(2) 0.4534(3) 0.3459(3) 0.0375(14) Uani 1 1 d .
H67 H 0.2243 0.4682 0.3388 0.045 Uiso 1 1 calc R
C68 C 0.2283(3) 0.4506(5) 0.0810(5) 0.089(3) Uani 1 1 d .
H68A H 0.2471 0.4717 0.0643 0.106 Uiso 1 1 calc R
H68B H 0.2209 0.4970 0.0985 0.106 Uiso 1 1 calc R
Cl3 Cl 0.17319(9) 0.40895(14) 0.02174(11) 0.0815(7) Uani 1 1 d .
Cl4 Cl 0.25918(9) 0.38739(13) 0.13066(12) 0.0884(8) Uani 1 1 d .

loop_
_atom_site_aniso_label
_atom_site_aniso_U_11
_atom_site_aniso_U_22
_atom_site_aniso_U_33
_atom_site_aniso_U_23
_atom_site_aniso_U_13
_atom_site_aniso_U_12
Ag1 0.0268(2) 0.01464(19) 0.0243(2) 0.00184(15) 0.01428(17) 0.00014(15)
Ag2 0.0254(2) 0.0223(2) 0.0274(2) 0.00040(16) 0.01446(18) 0.00290(15)
Ag3 0.0243(2) 0.0260(2) 0.0249(2) -0.00215(16) 0.01172(17) -0.00570(16)
Cl2 0.0267(7) 0.0320(7) 0.0315(7) -0.0086(6) 0.0163(6) -0.0070(5)
Cl1 0.0247(7) 0.0329(7) 0.0300(7) -0.0056(6) 0.0111(6) 0.0047(5)
S5 0.0292(7) 0.0348(8) 0.0350(8) -0.0003(6) 0.0152(6) -0.0007(6)
C1 0.021(2) 0.016(2) 0.027(3) 0.001(2) 0.015(2) 0.0014(19)
C2 0.029(3) 0.019(3) 0.024(3) 0.000(2) 0.014(2) 0.002(2)
C3 0.026(3) 0.019(3) 0.019(2) -0.003(2) 0.009(2) -0.004(2)
C4 0.020(3) 0.025(3) 0.023(3) 0.002(2) 0.012(2) 0.000(2)
N8 0.024(2) 0.018(2) 0.023(2) -0.0018(17) 0.0124(19) -0.0055(17)
N1 0.019(2) 0.014(2) 0.026(2) 0.0005(17) 0.0098(18) -0.0028(16)
N4 0.027(2) 0.0132(19) 0.022(2) -0.0013(16) 0.0146(19) -0.0010(16)
N6 0.021(2) 0.016(2) 0.024(2) -0.0006(17) 0.0120(18) 0.0031(16)
N5 0.025(2) 0.016(2) 0.021(2) 0.0004(17) 0.0113(18) -0.0016(17)
N2 0.024(2) 0.015(2) 0.025(2) 0.0037(17) 0.0162(18) 0.0040(16)
N7 0.020(2) 0.018(2) 0.017(2) 0.0052(16) 0.0090(17) 0.0002(16)
N3 0.024(2) 0.017(2) 0.025(2) -0.0013(17) 0.0162(19) -0.0023(17)
C12 0.026(3) 0.020(3) 0.017(2) -0.0026(19) 0.012(2) -0.005(2)
C8 0.024(3) 0.022(3) 0.019(2) -0.003(2) 0.013(2) 0.000(2)
C9 0.020(2) 0.013(2) 0.020(2) 0.0015(19) 0.007(2) 0.0011(19)
C10 0.020(2) 0.015(2) 0.022(2) -0.0001(19) 0.011(2) 0.0002(19)
C11 0.023(3) 0.019(2) 0.023(3) 0.000(2) 0.013(2) -0.001(2)
C7 0.022(2) 0.017(2) 0.020(2) 0.0001(19) 0.011(2) -0.0003(19)
C6 0.027(3) 0.013(2) 0.029(3) 0.003(2) 0.019(2) 0.0013(19)
C5 0.027(3) 0.015(2) 0.031(3) 0.004(2) 0.017(2) 0.000(2)
C13 0.028(3) 0.019(3) 0.030(3) 0.004(2) 0.017(2) 0.001(2)
C16 0.025(3) 0.021(3) 0.020(2) 0.002(2) 0.012(2) -0.001(2)
C15 0.026(3) 0.021(3) 0.029(3) 0.000(2) 0.018(2) 0.003(2)
C17 0.028(3) 0.018(3) 0.027(3) 0.001(2) 0.015(2) -0.002(2)
C14 0.027(3) 0.016(2) 0.026(3) 0.001(2) 0.013(2) 0.004(2)
C18 0.028(3) 0.020(3) 0.026(3) -0.002(2) 0.009(2) -0.008(2)
C19 0.024(3) 0.020(3) 0.023(3) -0.002(2) 0.007(2) -0.002(2)
C20 0.046(4) 0.022(3) 0.050(4) 0.011(3) 0.032(3) 0.005(3)
C23 0.048(4) 0.027(3) 0.045(4) 0.009(3) 0.020(3) 0.011(3)
C22 0.054(4) 0.027(3) 0.032(3) 0.008(3) 0.019(3) -0.005(3)
C24 0.038(3) 0.032(3) 0.040(3) 0.009(3) 0.023(3) 0.006(3)
C21 0.064(4) 0.038(4) 0.047(4) 0.011(3) 0.040(4) 0.003(3)
C25 0.032(3) 0.021(3) 0.023(3) 0.002(2) 0.017(2) -0.002(2)
C28 0.035(3) 0.028(3) 0.038(3) -0.003(2) 0.020(3) -0.002(2)
C29 0.047(4) 0.022(3) 0.039(3) -0.007(2) 0.026(3) 0.005(2)
C26 0.036(3) 0.024(3) 0.030(3) -0.008(2) 0.017(3) -0.001(2)
C27 0.034(3) 0.026(3) 0.031(3) -0.008(2) 0.016(3) -0.010(2)
C35 0.024(3) 0.023(3) 0.026(3) -0.001(2) 0.010(2) -0.005(2)
C30 0.022(2) 0.019(3) 0.028(3) 0.002(2) 0.014(2) 0.001(2)
C31 0.030(3) 0.021(3) 0.030(3) 0.002(2) 0.014(2) -0.002(2)
C32 0.027(3) 0.028(3) 0.033(3) 0.004(2) 0.012(2) 0.002(2)
C33 0.035(3) 0.022(3) 0.045(3) 0.005(2) 0.029(3) 0.009(2)
C34 0.040(3) 0.024(3) 0.031(3) -0.006(2) 0.021(3) -0.005(2)
C41 0.036(3) 0.019(3) 0.030(3) 0.000(2) 0.020(3) 0.002(2)
C36 0.027(3) 0.015(2) 0.024(3) 0.005(2) 0.015(2) 0.004(2)
C39 0.034(3) 0.034(3) 0.037(3) 0.006(2) 0.027(3) 0.004(2)
C40 0.029(3) 0.026(3) 0.036(3) 0.001(2) 0.016(3) 0.000(2)
C37 0.035(3) 0.031(3) 0.034(3) -0.007(2) 0.022(3) -0.008(2)
C38 0.048(4) 0.039(3) 0.047(4) -0.010(3) 0.036(3) -0.007(3)
C42 0.034(3) 0.013(2) 0.027(3) -0.001(2) 0.017(2) 0.000(2)
C45 0.033(3) 0.025(3) 0.041(3) -0.002(2) 0.025(3) -0.006(2)
C47 0.027(3) 0.011(2) 0.023(3) 0.0003(19) 0.013(2) 0.0001(19)
C46 0.033(3) 0.019(3) 0.029(3) 0.000(2) 0.016(2) -0.003(2)
C44 0.047(3) 0.015(3) 0.032(3) 0.003(2) 0.026(3) 0.002(2)
C43 0.038(3) 0.024(3) 0.026(3) 0.003(2) 0.017(2) 0.005(2)
C49 0.023(3) 0.028(3) 0.029(3) 0.002(2) 0.012(2) 0.002(2)
C48 0.030(3) 0.020(3) 0.020(3) 0.003(2) 0.015(2) 0.000(2)
C53 0.030(3) 0.022(3) 0.032(3) 0.002(2) 0.018(2) 0.001(2)
C50 0.030(3) 0.039(3) 0.048(4) 0.007(3) 0.023(3) 0.011(3)
C52 0.055(4) 0.019(3) 0.030(3) -0.005(2) 0.023(3) -0.004(3)
C51 0.048(4) 0.028(3) 0.036(3) 0.009(2) 0.029(3) 0.015(3)
C56 0.034(3) 0.021(3) 0.028(3) 0.003(2) 0.016(2) -0.002(2)
C54 0.024(3) 0.017(2) 0.020(3) 0.004(2) 0.004(2) 0.004(2)
C58 0.046(4) 0.020(3) 0.044(4) 0.004(3) 0.007(3) -0.005(3)
C57 0.034(3) 0.031(3) 0.035(3) -0.006(3) 0.004(3) 0.011(3)
C55 0.028(3) 0.026(3) 0.034(3) -0.004(2) 0.009(2) 0.002(2)
C62 0.031(3) 0.025(3) 0.027(3) -0.002(2) 0.007(2) 0.003(2)
C61 0.043(3) 0.023(3) 0.026(3) 0.004(2) 0.016(3) 0.004(2)
C63 0.027(3) 0.026(3) 0.030(3) -0.003(2) 0.013(2) 0.001(2)
C59 0.029(3) 0.015(2) 0.019(3) 0.0013(19) 0.012(2) 0.001(2)
C60 0.033(3) 0.026(3) 0.026(3) 0.000(2) 0.017(2) -0.003(2)
C64 0.031(3) 0.019(3) 0.025(3) 0.000(2) 0.016(2) -0.002(2)
C65 0.035(3) 0.033(3) 0.032(3) 0.002(3) 0.017(3) -0.004(2)
F3 0.0356(19) 0.055(2) 0.039(2) 0.0002(17) 0.0137(17) -0.0101(17)
F1 0.047(2) 0.068(3) 0.041(2) 0.0157(19) 0.0196(18) -0.0149(19)
F2 0.056(2) 0.063(3) 0.072(3) -0.021(2) 0.041(2) 0.005(2)
O1 0.027(2) 0.033(2) 0.042(2) -0.0012(18) 0.0131(19) -0.0048(17)
O2 0.055(3) 0.057(3) 0.059(3) -0.022(2) 0.035(3) 0.002(2)
O3 0.044(3) 0.070(3) 0.059(3) 0.028(3) 0.025(2) -0.002(2)
C66 0.047(4) 0.024(3) 0.026(3) -0.004(2) 0.014(3) -0.004(3)
C67 0.038(3) 0.027(3) 0.043(4) 0.007(3) 0.017(3) -0.008(3)
C68 0.087(6) 0.060(5) 0.184(10) -0.045(6) 0.116(7) -0.036(5)
Cl3 0.1001(17) 0.0807(15) 0.1029(17) 0.0476(13) 0.0802(16) 0.0477(13)
Cl4 0.0816(16) 0.0457(12) 0.118(2) -0.0185(12) 0.0352(15) -0.0208(11)

loop_
_atom_type_symbol
_atom_type_description
_atom_type_scat_dispersion_real
_atom_type_scat_dispersion_imag
_atom_type_scat_source
C C 0.0033 0.0016 'International Tables Vol C Tables 4.2.6.8 and 6.1.1.4'
H H 0.0000 0.0000 'International Tables Vol C Tables 4.2.6.8 and 6.1.1.4'
N N 0.0061 0.0033 'International Tables Vol C Tables 4.2.6.8 and 6.1.1.4'
O O 0.0106 0.0060 'International Tables Vol C Tables 4.2.6.8 and 6.1.1.4'
F F 0.0171 0.0103 'International Tables Vol C Tables 4.2.6.8 and 6.1.1.4'
S S 0.1246 0.1234 'International Tables Vol C Tables 4.2.6.8 and 6.1.1.4'
Cl Cl 0.1484 0.1585 'International Tables Vol C Tables 4.2.6.8 and 6.1.1.4'
Ag Ag -0.8971 1.1015 'International Tables Vol C Tables 4.2.6.8 and 6.1.1.4'

loop_
_geom_angle_atom_site_label_1
_geom_angle_atom_site_label_2
_geom_angle_atom_site_label_3
_geom_angle
_geom_angle_site_symmetry_1
_geom_angle_site_symmetry_3
C1 Ag1 C3 173.29(18) . .
C1 Ag1 Ag2 100.86(13) . .
C3 Ag1 Ag2 73.54(13) . .
C1 Ag1 Ag3 73.06(13) . .
C3 Ag1 Ag3 100.93(14) . .
Ag2 Ag1 Ag3 65.362(14) . .
C2 Ag2 Cl1 176.79(14) . .
C2 Ag2 Ag1 63.85(14) . .
Cl1 Ag2 Ag1 114.19(4) . .
C2 Ag2 Ag3 109.22(14) . .
Cl1 Ag2 Ag3 70.90(4) . .
Ag1 Ag2 Ag3 58.911(13) . .
C4 Ag3 Cl2 166.71(14) . .
C4 Ag3 Ag1 62.75(13) . .
Cl2 Ag3 Ag1 111.29(3) . .
C4 Ag3 Ag3 71.36(13) . 2
Cl2 Ag3 Ag3 110.93(3) . 2
Ag1 Ag3 Ag3 132.76(2) . 2
C4 Ag3 Ag2 105.14(13) . .
Cl2 Ag3 Ag2 78.33(4) . .
Ag1 Ag3 Ag2 55.727(11) . .
Ag3 Ag3 Ag2 155.135(13) 2 .
O2 S5 O1 114.7(3) . .
O2 S5 O3 114.1(3) . .
O1 S5 O3 116.3(3) . .
O2 S5 C65 103.2(3) . .
O1 S5 C65 102.4(3) . .
O3 S5 C65 103.6(3) . .
N1 C1 N2 104.0(4) . .
N1 C1 Ag1 125.8(3) . .
N2 C1 Ag1 129.6(3) . .
N4 C2 N3 103.4(4) . .
N4 C2 Ag2 128.9(3) . .
N3 C2 Ag2 127.4(4) . .
N5 C3 N6 103.9(4) . .
N5 C3 Ag1 124.4(3) . .
N6 C3 Ag1 130.2(4) . .
N7 C4 N8 104.1(4) . .
N7 C4 Ag3 129.4(4) . .
N8 C4 Ag3 125.6(4) . .
C4 N8 C12 112.1(4) . .
C4 N8 C18 124.7(4) . .
C12 N8 C18 122.7(4) . .
C1 N1 C5 112.3(4) . .
C1 N1 C17 123.5(4) . .
C5 N1 C17 124.2(4) . .
C2 N4 C8 111.5(4) . .
C2 N4 C14 123.9(4) . .
C8 N4 C14 124.3(4) . .
C3 N6 C10 111.8(4) . .
C3 N6 C16 125.0(4) . .
C10 N6 C16 123.2(4) . .
C3 N5 C9 111.6(4) . .
C3 N5 C15 123.2(4) . .
C9 N5 C15 125.1(4) . .
C1 N2 C6 111.2(4) . .
C1 N2 C13 125.6(4) . .
C6 N2 C13 122.9(4) . .
C4 N7 C11 111.3(4) . .
C4 N7 C16 123.8(4) . .
C11 N7 C16 124.3(4) . .
C2 N3 C7 111.7(4) . .
C2 N3 C13 122.7(4) . .
C7 N3 C13 124.9(4) . .
C11 C12 N8 105.6(4) . .
C11 C12 C59 131.1(4) . .
N8 C12 C59 123.1(4) . .
C7 C8 N4 107.0(4) . .
C7 C8 C36 127.7(4) . .
N4 C8 C36 124.9(4) . .
C10 C9 N5 106.2(4) . .
C10 C9 C47 131.4(4) . .
N5 C9 C47 122.2(4) . .
C9 C10 N6 106.5(4) . .
C9 C10 C48 130.1(4) . .
N6 C10 C48 123.4(4) . .
C12 C11 N7 106.8(4) . .
C12 C11 C54 130.8(5) . .
N7 C11 C54 122.3(4) . .
C8 C7 N3 106.4(4) . .
C8 C7 C30 131.3(5) . .
N3 C7 C30 122.0(4) . .
C5 C6 N2 106.1(4) . .
C5 C6 C25 130.1(4) . .
N2 C6 C25 123.8(4) . .
C6 C5 N1 106.4(4) . .
C6 C5 C19 130.0(5) . .
N1 C5 C19 123.6(5) . .
N3 C13 N2 111.2(4) . .
N3 C13 H13A 109.4 . .
N2 C13 H13A 109.4 . .
N3 C13 H13B 109.4 . .
N2 C13 H13B 109.4 . .
H13A C13 H13B 108.0 . .
N7 C16 N6 111.0(4) . .
N7 C16 H16A 109.4 . .
N6 C16 H16A 109.4 . .
N7 C16 H16B 109.4 . .
N6 C16 H16B 109.4 . .
H16A C16 H16B 108.0 . .
N5 C15 C14 113.4(4) . .
N5 C15 H15A 108.9 . .
C14 C15 H15A 108.9 . .
N5 C15 H15B 108.9 . .
C14 C15 H15B 108.9 . .
H15A C15 H15B 107.7 . .
N1 C17 C18 113.0(4) . .
N1 C17 H17A 109.0 . .
C18 C17 H17A 109.0 . .
N1 C17 H17B 109.0 . .
C18 C17 H17B 109.0 . .
H17A C17 H17B 107.8 . .
N4 C14 C15 113.5(4) . .
N4 C14 H14A 108.9 . .
C15 C14 H14A 108.9 . .
N4 C14 H14B 108.9 . .
C15 C14 H14B 108.9 . .
H14A C14 H14B 107.7 . .
N8 C18 C17 112.5(4) . .
N8 C18 H18A 109.1 . .
C17 C18 H18A 109.1 . .
N8 C18 H18B 109.1 . .
C17 C18 H18B 109.1 . .
H18A C18 H18B 107.8 . .
C20 C19 C24 118.6(5) . .
C20 C19 C5 122.0(5) . .
C24 C19 C5 119.4(5) . .
C19 C20 C21 121.1(5) . .
C19 C20 H20 119.4 . .
C21 C20 H20 119.4 . .
C24 C23 C22 118.9(6) . .
C24 C23 H23 120.5 . .
C22 C23 H23 120.5 . .
C21 C22 C23 120.9(6) . .
C21 C22 H22 119.5 . .
C23 C22 H22 119.5 . .
C19 C24 C23 121.1(6) . .
C19 C24 H24 119.4 . .
C23 C24 H24 119.4 . .
C22 C21 C20 119.3(6) . .
C22 C21 H21 120.4 . .
C20 C21 H21 120.4 . .
C26 C25 C28 119.4(5) . .
C26 C25 C6 120.7(5) . .
C28 C25 C6 119.8(5) . .
C29 C28 C25 120.6(5) . .
C29 C28 H28 119.7 . .
C25 C28 H28 119.7 . .
C66 C29 C28 119.9(5) . .
C66 C29 H29 120.0 . .
C28 C29 H29 120.0 . .
C25 C26 C27 119.3(5) . .
C25 C26 H26 120.3 . .
C27 C26 H26 120.3 . .
C66 C27 C26 120.8(5) . .
C66 C27 H27 119.6 . .
C26 C27 H27 119.6 . .
C30 C35 C34 120.4(5) . .
C30 C35 H35 119.8 . .
C34 C35 H35 119.8 . .
C35 C30 C31 119.1(5) . .
C35 C30 C7 122.9(5) . .
C31 C30 C7 117.9(4) . .
C30 C31 C32 120.3(5) . .
C30 C31 H31 119.8 . .
C32 C31 H31 119.8 . .
C33 C32 C31 120.1(5) . .
C33 C32 H32 119.9 . .
C31 C32 H32 119.9 . .
C32 C33 C34 120.1(5) . .
C32 C33 H33 119.9 . .
C34 C33 H33 119.9 . .
C33 C34 C35 119.9(5) . .
C33 C34 H34 120.0 . .
C35 C34 H34 120.0 . .
C40 C41 C36 120.4(5) . .
C40 C41 H41 119.8 . .
C36 C41 H41 119.8 . .
C41 C36 C37 119.1(5) . .
C41 C36 C8 123.3(4) . .
C37 C36 C8 117.6(4) . .
C40 C39 C38 120.5(5) . .
C40 C39 H39 119.7 . .
C38 C39 H39 119.7 . .
C39 C40 C41 120.0(5) . .
C39 C40 H40 120.0 . .
C41 C40 H40 120.0 . .
C38 C37 C36 119.5(5) . .
C38 C37 H37 120.3 . .
C36 C37 H37 120.3 . .
C39 C38 C37 120.5(5) . .
C39 C38 H38 119.8 . .
C37 C38 H38 119.8 . .
C47 C42 C43 121.1(5) . .
C47 C42 H42 119.4 . .
C43 C42 H42 119.4 . .
C46 C45 C44 120.0(5) . .
C46 C45 H45 120.0 . .
C44 C45 H45 120.0 . .
C42 C47 C46 119.0(5) . .
C42 C47 C9 119.5(4) . .
C46 C47 C9 121.4(4) . .
C45 C46 C47 120.2(5) . .
C45 C46 H46 119.9 . .
C47 C46 H46 119.9 . .
C43 C44 C45 120.0(5) . .
C43 C44 H44 120.0 . .
C45 C44 H44 120.0 . .
C44 C43 C42 119.7(5) . .
C44 C43 H43 120.2 . .
C42 C43 H43 120.2 . .
C50 C49 C48 120.9(5) . .
C50 C49 H49 119.6 . .
C48 C49 H49 119.6 . .
C53 C48 C49 118.6(5) . .
C53 C48 C10 120.7(5) . .
C49 C48 C10 120.6(4) . .
C48 C53 C52 119.3(5) . .
C48 C53 H53 120.3 . .
C52 C53 H53 120.3 . .
C51 C50 C49 120.0(5) . .
C51 C50 H50 120.0 . .
C49 C50 H50 120.0 . .
C51 C52 C53 120.7(5) . .
C51 C52 H52 119.6 . .
C53 C52 H52 119.6 . .
C52 C51 C50 120.4(5) . .
C52 C51 H51 119.8 . .
C50 C51 H51 119.8 . .
C54 C56 C67 120.0(5) . .
C54 C56 H56 120.0 . .
C67 C56 H56 120.0 . .
C56 C54 C55 119.9(5) . .
C56 C54 C11 120.1(5) . .
C55 C54 C11 119.9(5) . .
C57 C58 C67 120.9(6) . .
C57 C58 H58 119.6 . .
C67 C58 H58 119.6 . .
C58 C57 C55 120.0(6) . .
C58 C57 H57 120.0 . .
C55 C57 H57 120.0 . .
C54 C55 C57 119.6(6) . .
C54 C55 H55 120.2 . .
C57 C55 H55 120.2 . .
C61 C62 C63 119.6(5) . .
C61 C62 H62 120.2 . .
C63 C62 H62 120.2 . .
C60 C61 C62 119.9(5) . .
C60 C61 H61 120.0 . .
C62 C61 H61 120.0 . .
C64 C63 C62 120.8(5) . .
C64 C63 H63 119.6 . .
C62 C63 H63 119.6 . .
C64 C59 C60 119.8(5) . .
C64 C59 C12 121.1(4) . .
C60 C59 C12 119.1(5) . .
C61 C60 C59 120.2(5) . .
C61 C60 H60 119.9 . .
C59 C60 H60 119.9 . .
C63 C64 C59 119.7(5) . .
C63 C64 H64 120.2 . .
C59 C64 H64 120.2 . .
F2 C65 F3 106.7(5) . .
F2 C65 F1 107.8(5) . .
F3 C65 F1 106.7(5) . .
F2 C65 S5 112.0(4) . .
F3 C65 S5 113.0(4) . .
F1 C65 S5 110.4(4) . .
C29 C66 C27 120.0(5) . .
C29 C66 H66 120.0 . .
C27 C66 H66 120.0 . .
C58 C67 C56 119.6(6) . .
C58 C67 H67 120.2 . .
C56 C67 H67 120.2 . .
Cl4 C68 Cl3 114.7(4) . .
Cl4 C68 H68A 108.6 . .
Cl3 C68 H68A 108.6 . .
Cl4 C68 H68B 108.6 . .
Cl3 C68 H68B 108.6 . .
H68A C68 H68B 107.6 . .

loop_
_geom_bond_atom_site_label_1
_geom_bond_atom_site_label_2
_geom_bond_distance
_geom_bond_site_symmetry_2
Ag1 C1 2.095(5) .
Ag1 C3 2.095(5) .
Ag1 Ag2 3.0367(6) .
Ag1 Ag3 3.1470(6) .
Ag2 C2 2.092(5) .
Ag2 Cl1 2.3485(13) .
Ag2 Ag3 3.3403(7) .
Ag3 C4 2.097(5) .
Ag3 Cl2 2.3630(13) .
Ag3 Ag3 3.2335(8) 2
S5 O2 1.425(4) .
S5 O1 1.439(4) .
S5 O3 1.444(5) .
S5 C65 1.798(6) .
C1 N1 1.342(6) .
C1 N2 1.351(6) .
C2 N4 1.355(6) .
C2 N3 1.365(6) .
C3 N5 1.349(6) .
C3 N6 1.354(6) .
C4 N7 1.357(6) .
C4 N8 1.359(6) .
N8 C12 1.398(6) .
N8 C18 1.456(6) .
N1 C5 1.387(6) .
N1 C17 1.462(6) .
N4 C8 1.398(6) .
N4 C14 1.469(6) .
N6 C10 1.389(6) .
N6 C16 1.477(6) .
N5 C9 1.399(6) .
N5 C15 1.464(6) .
N2 C6 1.405(6) .
N2 C13 1.466(6) .
N7 C11 1.401(6) .
N7 C16 1.427(6) .
N3 C7 1.395(6) .
N3 C13 1.440(6) .
C12 C11 1.360(7) .
C12 C59 1.471(7) .
C8 C7 1.333(7) .
C8 C36 1.483(7) .
C9 C10 1.343(7) .
C9 C47 1.489(6) .
C10 C48 1.479(7) .
C11 C54 1.485(7) .
C7 C30 1.483(7) .
C6 C5 1.341(7) .
C6 C25 1.480(7) .
C5 C19 1.479(7) .
C13 H13A 0.9900 .
C13 H13B 0.9900 .
C16 H16A 0.9900 .
C16 H16B 0.9900 .
C15 C14 1.537(7) .
C15 H15A 0.9900 .
C15 H15B 0.9900 .
C17 C18 1.538(7) .
C17 H17A 0.9900 .
C17 H17B 0.9900 .
C14 H14A 0.9900 .
C14 H14B 0.9900 .
C18 H18A 0.9900 .
C18 H18B 0.9900 .
C19 C20 1.374(8) .
C19 C24 1.377(7) .
C20 C21 1.394(8) .
C20 H20 0.9500 .
C23 C24 1.386(8) .
C23 C22 1.387(8) .
C23 H23 0.9500 .
C22 C21 1.357(9) .
C22 H22 0.9500 .
C24 H24 0.9500 .
C21 H21 0.9500 .
C25 C26 1.382(7) .
C25 C28 1.394(7) .
C28 C29 1.375(7) .
C28 H28 0.9500 .
C29 C66 1.372(8) .
C29 H29 0.9500 .
C26 C27 1.389(7) .
C26 H26 0.9500 .
C27 C66 1.376(8) .
C27 H27 0.9500 .
C35 C30 1.388(7) .
C35 C34 1.388(7) .
C35 H35 0.9500 .
C30 C31 1.388(7) .
C31 C32 1.391(7) .
C31 H31 0.9500 .
C32 C33 1.372(8) .
C32 H32 0.9500 .
C33 C34 1.384(8) .
C33 H33 0.9500 .
C34 H34 0.9500 .
C41 C40 1.376(7) .
C41 C36 1.391(7) .
C41 H41 0.9500 .
C36 C37 1.395(7) .
C39 C40 1.364(7) .
C39 C38 1.373(8) .
C39 H39 0.9500 .
C40 H40 0.9500 .
C37 C38 1.378(7) .
C37 H37 0.9500 .
C38 H38 0.9500 .
C42 C47 1.379(7) .
C42 C43 1.394(7) .
C42 H42 0.9500 .
C45 C46 1.381(7) .
C45 C44 1.402(8) .
C45 H45 0.9500 .
C47 C46 1.386(7) .
C46 H46 0.9500 .
C44 C43 1.358(8) .
C44 H44 0.9500 .
C43 H43 0.9500 .
C49 C50 1.382(7) .
C49 C48 1.387(7) .
C49 H49 0.9500 .
C48 C53 1.386(7) .
C53 C52 1.404(7) .
C53 H53 0.9500 .
C50 C51 1.360(8) .
C50 H50 0.9500 .
C52 C51 1.354(8) .
C52 H52 0.9500 .
C51 H51 0.9500 .
C56 C54 1.379(7) .
C56 C67 1.386(7) .
C56 H56 0.9500 .
C54 C55 1.387(7) .
C58 C57 1.361(9) .
C58 C67 1.378(9) .
C58 H58 0.9500 .
C57 C55 1.390(8) .
C57 H57 0.9500 .
C55 H55 0.9500 .
C62 C61 1.388(8) .
C62 C63 1.389(8) .
C62 H62 0.9500 .
C61 C60 1.382(7) .
C61 H61 0.9500 .
C63 C64 1.378(7) .
C63 H63 0.9500 .
C59 C64 1.389(7) .
C59 C60 1.394(7) .
C60 H60 0.9500 .
C64 H64 0.9500 .
C65 F2 1.324(7) .
C65 F3 1.331(6) .
C65 F1 1.339(6) .
C66 H66 0.9500 .
C67 H67 0.9500 .
C68 Cl4 1.590(11) .
C68 Cl3 1.846(9) .
C68 H68A 0.9900 .
C68 H68B 0.9900 .
